data_4326498
loop_
_publ_author_name
'Qi-Bing Bo'
'Hong-Yan Wang'
'Da-Qi Wang'
'Zhen-Wei Zhang'
'Jin-Ling Miao'
'Guo-Xin Sun'

_publ_section_title
;
 Structure and Photoluminescence Tuning Features of Mn2+- and
 Ln3+-Activated Zn-Based Heterometal-Organic Frameworks (MOFs) with a
 Single 5-Methylisophthalic Acid Ligand
;
_journal_name_full 'Inorganic Chemistry'
_journal_page_first 10163
_journal_page_last 10177
_journal_paper_doi 10.1021/ic201124c
_journal_volume 50
_journal_year 2011
_chemical_formula_sum 'C54 H43 O28 Tb Zn5'
_chemical_formula_weight 1625.65
_chemical_name_systematic
; 

 ? 

;
_space_group_IT_number 2
_symmetry_cell_setting triclinic
_symmetry_space_group_name_Hall '-P 1'
_symmetry_space_group_name_H-M 'P -1'
_atom_sites_solution_hydrogens geom
_atom_sites_solution_primary direct
_atom_sites_solution_secondary difmap
_audit_creation_method SHELXL-97
_cell_angle_alpha 100.837(3)
_cell_angle_beta 100.171(3)
_cell_angle_gamma 108.559(3)
_cell_formula_units_Z 2
_cell_length_a 13.3015(5)
_cell_length_b 15.1095(6)
_cell_length_c 15.6882(6)
_cell_measurement_temperature 293(2)
_cell_volume 2839.5(2)
_computing_structure_refinement 'SHELXL-97 (Sheldrick, 1997)'
_computing_structure_solution 'SHELXS-97 (Sheldrick, 1990)'
_diffrn_ambient_temperature 293(2)
_diffrn_measured_fraction_theta_full 0.996
_diffrn_measured_fraction_theta_max 0.996
_diffrn_radiation_monochromator graphite
_diffrn_radiation_source 'fine-focus sealed tube'
_diffrn_radiation_type MoK\a
_diffrn_radiation_wavelength 0.71073
_diffrn_reflns_av_R_equivalents 0.0289
_diffrn_reflns_av_sigmaI/netI 0.0321
_diffrn_reflns_limit_h_max 16
_diffrn_reflns_limit_h_min -16
_diffrn_reflns_limit_k_max 18
_diffrn_reflns_limit_k_min -18
_diffrn_reflns_limit_l_max 19
_diffrn_reflns_limit_l_min -19
_diffrn_reflns_number 35218
_diffrn_reflns_theta_full 26.37
_diffrn_reflns_theta_max 26.37
_diffrn_reflns_theta_min 3.12
_exptl_absorpt_coefficient_mu 3.399
_exptl_absorpt_correction_T_max 0.5355
_exptl_absorpt_correction_T_min 0.3039
_exptl_absorpt_correction_type multi-scan
_exptl_crystal_density_diffrn 1.901
_exptl_crystal_F_000 1612
_exptl_crystal_size_max 0.46
_exptl_crystal_size_mid 0.34
_exptl_crystal_size_min 0.21
_refine_diff_density_max 0.876
_refine_diff_density_min -0.571
_refine_diff_density_rms 0.083
_refine_ls_extinction_method none
_refine_ls_goodness_of_fit_ref 1.039
_refine_ls_hydrogen_treatment mixed
_refine_ls_matrix_type full
_refine_ls_number_parameters 821
_refine_ls_number_reflns 11578
_refine_ls_number_restraints 12
_refine_ls_restrained_S_all 1.040
_refine_ls_R_factor_all 0.0323
_refine_ls_R_factor_gt 0.0248
_refine_ls_shift/su_max 0.001
_refine_ls_shift/su_mean 0.000
_refine_ls_structure_factor_coef Fsqd
_refine_ls_weighting_details 'calc w=1/[\s^2^(Fo^2^)+(0.0232P)^2^+2.7712P] where P=(Fo^2^+2Fc^2^)/3'
_refine_ls_weighting_scheme calc
_refine_ls_wR_factor_gt 0.0566
_refine_ls_wR_factor_ref 0.0603
_reflns_number_gt 10008
_reflns_number_total 11578
_reflns_threshold_expression >2sigma(I)
_cod_data_source_file ic201124c_si_002_7.cif
_cod_data_source_block Zn-Tb
_cod_original_cell_volume 2839.47(19)
_cod_database_code 4326498

loop_
_symmetry_equiv_pos_as_xyz
'x, y, z'
'-x, -y, -z'

loop_
_atom_site_label
_atom_site_type_symbol
_atom_site_fract_x
_atom_site_fract_y
_atom_site_fract_z
_atom_site_U_iso_or_equiv
_atom_site_adp_type
_atom_site_occupancy
_atom_site_symmetry_multiplicity
_atom_site_calc_flag
_atom_site_refinement_flags
Tb1 Tb 0.409880(11) 0.285102(9) 0.332110(9) 0.01812(4) Uani 1 1 d D
Zn4 Zn -0.05588(3) -0.37392(2) -0.01728(2) 0.01894(7) Uani 1 1 d .
Zn3 Zn 0.08279(3) -0.24606(2) 0.16906(2) 0.02022(8) Uani 1 1 d .
Zn2 Zn 0.31732(3) 0.00374(2) 0.31535(2) 0.02230(8) Uani 1 1 d .
Zn1 Zn 0.70854(3) 0.48541(2) 0.35862(2) 0.02390(8) Uani 1 1 d .
Zn5 Zn -0.12571(3) -0.44647(2) 0.16333(2) 0.02383(8) Uani 1 1 d D
O17 O -0.00132(17) -0.16472(15) 0.14409(13) 0.0277(5) Uani 1 1 d .
O6 O 0.74535(18) 0.47068(16) 0.48011(14) 0.0336(5) Uani 1 1 d .
O25 O -0.00757(18) -0.38781(15) 0.10881(14) 0.0207(5) Uani 1 1 d .
O18 O -0.04625(17) -0.23827(14) -0.00205(13) 0.0259(5) Uani 1 1 d .
O1 O 0.69622(18) 0.38343(16) 0.25653(14) 0.0321(5) Uani 1 1 d .
O21 O -0.26802(18) -0.51505(16) 0.07954(14) 0.0330(5) Uani 1 1 d .
O13 O 0.24380(19) -0.13602(15) 0.30464(14) 0.0316(5) Uani 1 1 d .
O14 O 0.09750(17) -0.25941(17) 0.29295(14) 0.0353(5) Uani 1 1 d .
O22 O -0.21304(16) -0.39891(15) 0.01150(15) 0.0301(5) Uani 1 1 d .
C28 C 0.1848(2) -0.1928(2) 0.34043(19) 0.0235(6) Uani 1 1 d .
C38 C -0.0948(2) -0.1033(2) 0.04003(19) 0.0204(6) Uani 1 1 d .
C45 C -0.0744(2) -0.0171(2) 0.10175(19) 0.0237(6) Uani 1 1 d .
H45 H -0.0324 -0.0047 0.1597 0.028 Uiso 1 1 calc R
O2 O 0.51913(18) 0.29431(17) 0.23088(15) 0.0365(6) Uani 1 1 d .
C4 C 0.5203(2) 0.1353(2) -0.0191(2) 0.0278(7) Uani 1 1 d .
C54 C -0.3989(2) -0.4861(2) -0.1292(2) 0.0235(6) Uani 1 1 d .
H54 H -0.3452 -0.4301 -0.1316 0.028 Uiso 1 1 calc R
C2 C 0.6110(2) 0.2588(2) 0.12126(19) 0.0233(6) Uani 1 1 d .
O10 O 0.2390(2) 0.04865(16) 0.39569(16) 0.0439(6) Uani 1 1 d .
C3 C 0.5189(2) 0.1837(2) 0.0653(2) 0.0272(7) Uani 1 1 d .
H3 H 0.4548 0.1653 0.0844 0.033 Uiso 1 1 calc R
C37 C -0.0446(2) -0.1745(2) 0.06240(19) 0.0208(6) Uani 1 1 d .
C30 C 0.1418(3) -0.2455(3) 0.4746(2) 0.0364(8) Uani 1 1 d .
H30 H 0.0696 -0.2776 0.4410 0.044 Uiso 1 1 calc R
C6 C 0.6169(2) 0.1663(2) -0.0464(2) 0.0254(7) Uani 1 1 d .
H6 H 0.6191 0.1360 -0.1030 0.030 Uiso 1 1 calc R
C39 C -0.1591(2) -0.1226(2) -0.04626(19) 0.0213(6) Uani 1 1 d .
H39 H -0.1753 -0.1814 -0.0874 0.026 Uiso 1 1 calc R
C48 C -0.4689(2) -0.6045(2) -0.0501(2) 0.0266(7) Uani 1 1 d .
H48 H -0.4598 -0.6286 -0.0001 0.032 Uiso 1 1 calc R
C1 C 0.6078(2) 0.3152(2) 0.20981(19) 0.0237(6) Uani 1 1 d .
C43 C -0.1156(2) 0.0515(2) 0.07871(19) 0.0247(6) Uani 1 1 d .
C46 C -0.2819(2) -0.4754(2) 0.0166(2) 0.0257(7) Uani 1 1 d .
C51 C -0.5739(2) -0.6148(2) -0.1935(2) 0.0282(7) Uani 1 1 d .
H51 H -0.6363 -0.6461 -0.2408 0.034 Uiso 1 1 calc R
O3W O -0.0631(3) -0.5213(2) 0.2378(2) 0.0595(8) Uani 1 1 d D
C29 C 0.2176(2) -0.1897(2) 0.43721(19) 0.0235(6) Uani 1 1 d .
C47 C -0.3864(2) -0.5228(2) -0.0552(2) 0.0242(6) Uani 1 1 d .
C9 C 0.7068(2) 0.2864(2) 0.09307(19) 0.0213(6) Uani 1 1 d .
H9 H 0.7695 0.3354 0.1311 0.026 Uiso 1 1 calc R
C49 C -0.5645(2) -0.6505(2) -0.1185(2) 0.0280(7) Uani 1 1 d .
C52 C -0.4924(2) -0.5335(2) -0.1999(2) 0.0252(6) Uani 1 1 d .
C36 C 0.3249(2) -0.1394(2) 0.48797(19) 0.0232(6) Uani 1 1 d .
H36 H 0.3748 -0.0974 0.4656 0.028 Uiso 1 1 calc R
O5 O 0.57950(18) 0.35947(16) 0.43147(14) 0.0337(5) Uani 1 1 d .
O9 O 0.3180(2) 0.20829(16) 0.42588(16) 0.0400(6) Uani 1 1 d .
O1W O 0.4022(2) 0.40926(18) 0.46167(16) 0.0407(6) Uani 1 1 d D
C40 C -0.1990(2) -0.0544(2) -0.07092(18) 0.0197(6) Uani 1 1 d .
O2W O 0.22726(19) 0.30344(18) 0.2976(2) 0.0446(6) Uani 1 1 d D
C7 C 0.7094(2) 0.2412(2) 0.00855(19) 0.0221(6) Uani 1 1 d .
C42 C -0.1766(2) 0.0321(2) -0.00827(19) 0.0220(6) Uani 1 1 d .
H42 H -0.2032 0.0779 -0.0251 0.026 Uiso 1 1 calc R
C10 C 0.6644(2) 0.4065(2) 0.49255(19) 0.0240(6) Uani 1 1 d .
C34 C 0.4760(3) -0.1111(2) 0.62083(19) 0.0264(7) Uani 1 1 d .
C35 C 0.3568(2) -0.1524(2) 0.57193(19) 0.0263(7) Uani 1 1 d .
C11 C 0.6721(2) 0.3900(2) 0.58379(18) 0.0216(6) Uani 1 1 d .
C18 C 0.7548(2) 0.4560(2) 0.65604(19) 0.0224(6) Uani 1 1 d .
H18 H 0.8058 0.5099 0.6474 0.027 Uiso 1 1 calc R
C12 C 0.5953(2) 0.3106(2) 0.5975(2) 0.0259(7) Uani 1 1 d .
H12 H 0.5376 0.2687 0.5495 0.031 Uiso 1 1 calc R
C19 C 0.2583(3) 0.1338(2) 0.4400(2) 0.0303(7) Uani 1 1 d .
C33 C 0.2811(3) -0.2094(3) 0.6080(2) 0.0360(8) Uani 1 1 d .
H33 H 0.3037 -0.2178 0.6645 0.043 Uiso 1 1 calc R
C50 C -0.6556(3) -0.7371(3) -0.1127(3) 0.0447(9) Uani 1 1 d .
H50C H -0.6600 -0.7937 -0.1555 0.067 Uiso 1 1 calc R
H50B H -0.7239 -0.7271 -0.1258 0.067 Uiso 1 1 calc R
H50A H -0.6412 -0.7459 -0.0534 0.067 Uiso 1 1 calc R
C5 C 0.4206(3) 0.0525(3) -0.0791(3) 0.0447(9) Uani 1 1 d .
H5B H 0.4228 -0.0072 -0.0677 0.067 Uiso 1 1 calc R
H5C H 0.4198 0.0507 -0.1407 0.067 Uiso 1 1 calc R
H5A H 0.3557 0.0614 -0.0669 0.067 Uiso 1 1 calc R
C44 C -0.0928(3) 0.1452(2) 0.1466(2) 0.0418(9) Uani 1 1 d .
H44B H -0.0570 0.1432 0.2046 0.063 Uiso 1 1 calc R
H44C H -0.1607 0.1540 0.1492 0.063 Uiso 1 1 calc R
H44A H -0.0463 0.1981 0.1293 0.063 Uiso 1 1 calc R
C31 C 0.1713(3) -0.2545(3) 0.5608(2) 0.0444(9) Uani 1 1 d .
C32 C 0.0874(4) -0.3146(5) 0.6009(3) 0.089(2) Uani 1 1 d .
H32A H 0.0178 -0.3095 0.5796 0.133 Uiso 1 1 calc R
H32C H 0.1104 -0.2916 0.6651 0.133 Uiso 1 1 calc R
H32B H 0.0808 -0.3811 0.5834 0.133 Uiso 1 1 calc R
C8 C 0.8128(2) 0.2752(2) -0.02196(19) 0.0208(6) Uani 1 1 d .
O3 O 0.89641(16) 0.33930(15) 0.03254(13) 0.0257(5) Uani 1 1 d .
O4 O 0.80529(16) 0.23461(15) -0.10253(13) 0.0276(5) Uani 1 1 d .
C41 C -0.2593(2) -0.0725(2) -0.16628(19) 0.0204(6) Uani 1 1 d .
O20 O -0.27491(18) -0.00166(14) -0.19030(13) 0.0284(5) Uani 1 1 d .
O19 O -0.28764(17) -0.15542(14) -0.21765(13) 0.0287(5) Uani 1 1 d .
O16 O 0.51727(19) -0.16026(16) 0.66047(16) 0.0387(6) Uani 1 1 d .
C53 C -0.5041(3) -0.4964(2) -0.2809(2) 0.0278(7) Uani 1 1 d .
O24 O -0.59389(19) -0.53907(16) -0.34267(15) 0.0361(5) Uani 1 1 d .
O23 O -0.42713(19) -0.42644(16) -0.28639(16) 0.0364(5) Uani 1 1 d .
C20 C 0.2050(3) 0.1428(2) 0.5159(2) 0.0294(7) Uani 1 1 d .
C27 C 0.1997(3) 0.2303(2) 0.5564(2) 0.0286(7) Uani 1 1 d .
H27 H 0.2267 0.2842 0.5349 0.034 Uiso 1 1 calc R
C21 C 0.1609(3) 0.0627(2) 0.5464(2) 0.0399(9) Uani 1 1 d .
H21 H 0.1625 0.0036 0.5176 0.048 Uiso 1 1 calc R
C26 C 0.1538(2) 0.2373(2) 0.6290(2) 0.0265(7) Uani 1 1 d .
C22 C 0.1143(3) 0.0677(3) 0.6187(2) 0.0417(9) Uani 1 1 d .
C25 C 0.1534(2) 0.3332(2) 0.6774(2) 0.0266(7) Uani 1 1 d .
C24 C 0.1123(3) 0.1568(2) 0.6603(2) 0.0346(8) Uani 1 1 d .
H24 H 0.0828 0.1623 0.7097 0.042 Uiso 1 1 calc R
C23 C 0.0700(5) -0.0205(3) 0.6526(3) 0.0695(15) Uani 1 1 d .
H23A H 0.0516 -0.0778 0.6052 0.104 Uiso 1 1 calc R
H23B H 0.0057 -0.0200 0.6720 0.104 Uiso 1 1 calc R
H23C H 0.1247 -0.0196 0.7020 0.104 Uiso 1 1 calc R
O12 O 0.14087(18) 0.33918(16) 0.75512(14) 0.0325(5) Uani 1 1 d .
O11 O 0.16450(18) 0.40043(15) 0.63852(15) 0.0332(5) Uani 1 1 d .
O15 O 0.53186(19) -0.02729(17) 0.61867(16) 0.0414(6) Uani 1 1 d .
C13 C 0.6028(3) 0.2922(2) 0.6818(2) 0.0279(7) Uani 1 1 d .
C17 C 0.7612(2) 0.4412(2) 0.74108(19) 0.0227(6) Uani 1 1 d .
C16 C 0.8410(2) 0.5190(2) 0.8197(2) 0.0260(7) Uani 1 1 d .
C15 C 0.6884(3) 0.3581(2) 0.7529(2) 0.0256(7) Uani 1 1 d .
H15 H 0.6968 0.3462 0.8092 0.031 Uiso 1 1 calc R
C14 C 0.5209(3) 0.2045(2) 0.6951(3) 0.0454(9) Uani 1 1 d .
H14A H 0.4484 0.2047 0.6758 0.068 Uiso 1 1 calc R
H14C H 0.5359 0.2055 0.7575 0.068 Uiso 1 1 calc R
H14B H 0.5260 0.1472 0.6606 0.068 Uiso 1 1 calc R
O7 O 0.87496(17) 0.49607(16) 0.89070(13) 0.0293(5) Uani 1 1 d .
O8 O 0.8712(2) 0.60440(16) 0.81597(16) 0.0402(6) Uani 1 1 d .
H3WB H -0.115(2) -0.558(2) 0.260(2) 0.060 Uiso 1 1 d D
H3WA H -0.046(3) -0.567(2) 0.204(2) 0.060 Uiso 1 1 d D
H1WA H 0.342(2) 0.418(3) 0.457(2) 0.060 Uiso 1 1 d D
H1WB H 0.419(3) 0.403(3) 0.5131(13) 0.060 Uiso 1 1 d D
H2WA H 0.1698(17) 0.263(2) 0.302(3) 0.060 Uiso 1 1 d D
H2WB H 0.211(2) 0.334(3) 0.261(2) 0.060 Uiso 1 1 d D
H4 H 0.027(3) -0.411(2) 0.109(2) 0.015(10) Uiso 1 1 d .

loop_
_atom_site_aniso_label
_atom_site_aniso_U_11
_atom_site_aniso_U_22
_atom_site_aniso_U_33
_atom_site_aniso_U_23
_atom_site_aniso_U_13
_atom_site_aniso_U_12
Tb1 0.01918(7) 0.01954(7) 0.01431(7) 0.00379(5) 0.00395(5) 0.00583(6)
Zn4 0.02174(17) 0.01917(16) 0.01468(15) 0.00207(13) 0.00416(13) 0.00741(14)
Zn3 0.02441(17) 0.02502(17) 0.01303(15) 0.00477(13) 0.00486(13) 0.01142(14)
Zn2 0.02810(18) 0.02279(17) 0.01486(16) 0.00455(13) 0.00224(14) 0.00967(15)
Zn1 0.02493(18) 0.02753(18) 0.01638(16) 0.00384(14) 0.00605(14) 0.00643(15)
Zn5 0.02541(18) 0.02797(18) 0.01774(17) 0.00580(14) 0.00704(14) 0.00850(15)
O17 0.0359(12) 0.0351(12) 0.0188(10) 0.0084(9) 0.0047(9) 0.0222(10)
O6 0.0333(12) 0.0411(13) 0.0194(11) 0.0096(10) 0.0024(10) 0.0055(11)
O25 0.0232(11) 0.0236(11) 0.0194(11) 0.0069(9) 0.0068(9) 0.0125(10)
O18 0.0376(12) 0.0229(10) 0.0217(11) 0.0065(9) 0.0073(9) 0.0168(10)
O1 0.0338(12) 0.0346(12) 0.0215(11) -0.0011(10) 0.0121(10) 0.0062(10)
O21 0.0318(12) 0.0343(12) 0.0271(12) 0.0098(10) -0.0025(10) 0.0089(10)
O13 0.0510(14) 0.0243(11) 0.0198(11) 0.0086(9) 0.0097(10) 0.0120(10)
O14 0.0272(12) 0.0507(14) 0.0165(11) 0.0092(10) -0.0018(9) 0.0029(11)
O22 0.0212(11) 0.0270(11) 0.0378(13) 0.0063(10) 0.0046(10) 0.0061(9)
C28 0.0290(16) 0.0284(15) 0.0174(14) 0.0074(13) 0.0047(13) 0.0161(14)
C38 0.0216(14) 0.0224(14) 0.0189(14) 0.0094(12) 0.0052(12) 0.0080(12)
C45 0.0264(15) 0.0271(15) 0.0157(14) 0.0051(12) 0.0022(12) 0.0091(13)
O2 0.0357(13) 0.0474(14) 0.0259(12) 0.0049(11) 0.0176(10) 0.0119(11)
C4 0.0254(16) 0.0261(15) 0.0272(16) 0.0052(13) 0.0071(13) 0.0040(13)
C54 0.0208(15) 0.0225(14) 0.0280(16) 0.0075(13) 0.0080(13) 0.0074(12)
C2 0.0276(16) 0.0226(14) 0.0202(15) 0.0074(12) 0.0088(13) 0.0074(13)
O10 0.0626(17) 0.0283(12) 0.0419(14) 0.0004(11) 0.0329(13) 0.0125(12)
C3 0.0232(15) 0.0273(15) 0.0305(17) 0.0075(13) 0.0130(13) 0.0049(13)
C37 0.0198(14) 0.0225(14) 0.0209(15) 0.0091(12) 0.0057(12) 0.0067(12)
C30 0.0239(16) 0.055(2) 0.0273(17) 0.0177(16) 0.0006(14) 0.0090(16)
C6 0.0289(16) 0.0251(15) 0.0202(15) 0.0013(12) 0.0082(13) 0.0088(13)
C39 0.0236(15) 0.0209(14) 0.0169(14) 0.0047(12) 0.0031(12) 0.0061(12)
C48 0.0272(16) 0.0274(15) 0.0281(16) 0.0106(13) 0.0080(13) 0.0112(13)
C1 0.0297(16) 0.0266(15) 0.0201(15) 0.0094(13) 0.0128(13) 0.0120(14)
C43 0.0305(16) 0.0243(15) 0.0195(15) 0.0048(12) 0.0059(13) 0.0112(13)
C46 0.0252(16) 0.0277(16) 0.0252(16) 0.0025(13) 0.0060(13) 0.0139(14)
C51 0.0217(15) 0.0272(16) 0.0337(17) 0.0086(14) 0.0031(13) 0.0081(13)
O3W 0.0574(18) 0.072(2) 0.065(2) 0.0347(17) 0.0240(16) 0.0304(17)
C29 0.0250(15) 0.0301(15) 0.0152(14) 0.0056(12) 0.0002(12) 0.0126(13)
C47 0.0201(15) 0.0258(15) 0.0251(15) 0.0036(13) 0.0027(12) 0.0097(13)
C9 0.0231(15) 0.0219(14) 0.0188(14) 0.0052(12) 0.0069(12) 0.0072(12)
C49 0.0224(15) 0.0248(15) 0.0379(18) 0.0108(14) 0.0074(14) 0.0086(13)
C52 0.0235(15) 0.0271(15) 0.0275(16) 0.0079(13) 0.0061(13) 0.0122(13)
C36 0.0256(15) 0.0254(15) 0.0191(14) 0.0068(12) 0.0037(12) 0.0102(13)
O5 0.0323(12) 0.0379(13) 0.0188(11) 0.0014(10) -0.0081(10) 0.0079(10)
O9 0.0593(16) 0.0301(12) 0.0382(14) 0.0134(11) 0.0321(13) 0.0130(12)
O1W 0.0487(15) 0.0391(13) 0.0336(13) 0.0018(12) 0.0157(13) 0.0168(12)
C40 0.0171(14) 0.0233(14) 0.0177(14) 0.0077(12) 0.0034(11) 0.0052(12)
O2W 0.0291(13) 0.0413(15) 0.0677(19) 0.0216(14) 0.0088(13) 0.0164(12)
C7 0.0241(15) 0.0223(14) 0.0223(15) 0.0059(12) 0.0083(12) 0.0101(12)
C42 0.0246(15) 0.0203(14) 0.0227(15) 0.0072(12) 0.0047(12) 0.0100(12)
C10 0.0282(16) 0.0262(15) 0.0156(14) -0.0003(12) 0.0024(13) 0.0124(13)
C34 0.0281(16) 0.0322(17) 0.0172(14) 0.0021(13) 0.0004(13) 0.0141(14)
C35 0.0273(16) 0.0317(16) 0.0174(14) 0.0043(13) -0.0018(13) 0.0126(14)
C11 0.0229(15) 0.0243(14) 0.0152(14) -0.0004(12) 0.0009(12) 0.0109(12)
C18 0.0241(15) 0.0216(14) 0.0190(14) 0.0021(12) 0.0027(12) 0.0084(12)
C12 0.0268(16) 0.0232(15) 0.0211(15) -0.0023(12) 0.0012(13) 0.0075(13)
C19 0.0375(18) 0.0314(17) 0.0273(17) 0.0104(14) 0.0155(15) 0.0141(15)
C33 0.0353(18) 0.054(2) 0.0191(16) 0.0195(16) 0.0021(14) 0.0140(17)
C50 0.0316(19) 0.0371(19) 0.060(3) 0.0217(19) 0.0059(18) 0.0030(16)
C5 0.034(2) 0.0372(19) 0.044(2) -0.0060(17) 0.0071(17) -0.0018(16)
C44 0.070(3) 0.0294(17) 0.0244(17) 0.0015(14) 0.0015(17) 0.0249(18)
C31 0.0335(19) 0.072(3) 0.0299(18) 0.0283(19) 0.0079(16) 0.0143(19)
C32 0.045(3) 0.151(5) 0.064(3) 0.072(4) 0.015(2) 0.001(3)
C8 0.0243(15) 0.0229(14) 0.0220(15) 0.0089(12) 0.0108(13) 0.0134(13)
O3 0.0218(11) 0.0303(11) 0.0205(10) 0.0006(9) 0.0077(9) 0.0056(9)
O4 0.0249(11) 0.0330(11) 0.0197(11) 0.0005(9) 0.0102(9) 0.0051(9)
C41 0.0169(14) 0.0236(14) 0.0187(14) 0.0048(12) 0.0024(12) 0.0065(12)
O20 0.0427(13) 0.0265(11) 0.0165(10) 0.0063(9) 0.0007(9) 0.0165(10)
O19 0.0327(12) 0.0262(11) 0.0210(11) -0.0012(9) -0.0054(9) 0.0132(10)
O16 0.0348(13) 0.0379(13) 0.0408(14) 0.0088(11) -0.0060(11) 0.0190(11)
C53 0.0323(17) 0.0258(15) 0.0308(17) 0.0107(14) 0.0096(14) 0.0151(14)
O24 0.0368(13) 0.0366(13) 0.0330(13) 0.0088(11) -0.0021(11) 0.0167(11)
O23 0.0385(13) 0.0363(13) 0.0410(14) 0.0220(11) 0.0108(11) 0.0153(11)
C20 0.0393(18) 0.0245(15) 0.0251(16) 0.0046(13) 0.0172(15) 0.0088(14)
C27 0.0308(17) 0.0245(15) 0.0258(16) 0.0041(13) 0.0126(14) 0.0024(13)
C21 0.058(2) 0.0283(17) 0.037(2) 0.0069(15) 0.0245(18) 0.0160(17)
C26 0.0265(16) 0.0258(15) 0.0220(15) -0.0003(13) 0.0089(13) 0.0051(13)
C22 0.060(2) 0.0351(18) 0.0350(19) 0.0134(16) 0.0291(18) 0.0130(18)
C25 0.0136(14) 0.0297(16) 0.0278(17) -0.0012(14) 0.0054(12) 0.0012(12)
C24 0.043(2) 0.0355(18) 0.0259(17) 0.0058(14) 0.0193(15) 0.0104(16)
C23 0.119(4) 0.041(2) 0.064(3) 0.027(2) 0.060(3) 0.023(3)
O12 0.0346(12) 0.0388(13) 0.0218(11) -0.0008(10) 0.0101(10) 0.0137(11)
O11 0.0326(12) 0.0253(11) 0.0386(13) 0.0055(10) 0.0148(11) 0.0050(10)
O15 0.0335(13) 0.0376(13) 0.0420(14) 0.0148(11) -0.0096(11) 0.0060(11)
C13 0.0306(17) 0.0247(15) 0.0264(16) 0.0037(13) 0.0070(14) 0.0092(13)
C17 0.0237(15) 0.0258(15) 0.0166(14) -0.0017(12) -0.0018(12) 0.0143(13)
C16 0.0217(15) 0.0338(17) 0.0202(15) -0.0028(13) 0.0009(12) 0.0151(14)
C15 0.0346(17) 0.0283(15) 0.0174(14) 0.0054(13) 0.0075(13) 0.0161(14)
C14 0.051(2) 0.0338(19) 0.043(2) 0.0081(17) 0.0132(19) 0.0053(17)
O7 0.0324(12) 0.0388(12) 0.0162(10) -0.0009(9) -0.0020(9) 0.0214(10)
O8 0.0437(14) 0.0273(12) 0.0343(13) -0.0021(10) -0.0080(11) 0.0078(11)

loop_
_atom_type_symbol
_atom_type_description
_atom_type_scat_dispersion_real
_atom_type_scat_dispersion_imag
_atom_type_scat_source
C C 0.0033 0.0016 'International Tables Vol C Tables 4.2.6.8 and 6.1.1.4'
H H 0.0000 0.0000 'International Tables Vol C Tables 4.2.6.8 and 6.1.1.4'
O O 0.0106 0.0060 'International Tables Vol C Tables 4.2.6.8 and 6.1.1.4'
Tb Tb -0.1723 4.1537 'International Tables Vol C Tables 4.2.6.8 and 6.1.1.4'
Zn Zn 0.2839 1.4301 'International Tables Vol C Tables 4.2.6.8 and 6.1.1.4'

loop_
_geom_angle_atom_site_label_1
_geom_angle_atom_site_label_2
_geom_angle_atom_site_label_3
_geom_angle
_geom_angle_site_symmetry_1
_geom_angle_site_symmetry_3
O5 Tb1 O19 149.51(8) . 2
O5 Tb1 O9 97.75(9) . .
O19 Tb1 O9 85.27(8) 2 .
O5 Tb1 O2 80.66(8) . .
O19 Tb1 O2 82.93(8) 2 .
O9 Tb1 O2 152.45(9) . .
O5 Tb1 O23 90.73(8) . 2
O19 Tb1 O23 108.37(8) 2 2
O9 Tb1 O23 135.48(8) . 2
O2 Tb1 O23 72.03(9) . 2
O5 Tb1 O16 74.45(8) . 2_656
O19 Tb1 O16 76.52(7) 2 2_656
O9 Tb1 O16 78.33(9) . 2_656
O2 Tb1 O16 74.74(9) . 2_656
O23 Tb1 O16 145.38(9) 2 2_656
O5 Tb1 O2W 140.24(9) . .
O19 Tb1 O2W 70.04(8) 2 .
O9 Tb1 O2W 76.27(9) . .
O2 Tb1 O2W 122.03(9) . .
O23 Tb1 O2W 69.79(8) 2 .
O16 Tb1 O2W 139.18(8) 2_656 .
O5 Tb1 O1W 70.16(8) . .
O19 Tb1 O1W 137.61(8) 2 .
O9 Tb1 O1W 69.90(8) . .
O2 Tb1 O1W 132.96(8) . .
O23 Tb1 O1W 72.30(8) 2 .
O16 Tb1 O1W 127.72(8) 2_656 .
O2W Tb1 O1W 70.95(9) . .
O18 Zn4 O7 140.53(8) . 1_444
O18 Zn4 O25 105.97(9) . .
O7 Zn4 O25 111.81(9) 1_444 .
O18 Zn4 O3 91.86(9) . 2_655
O7 Zn4 O3 98.15(8) 1_444 2_655
O25 Zn4 O3 91.39(9) . 2_655
O18 Zn4 O22 85.05(8) . .
O7 Zn4 O22 87.36(8) 1_444 .
O25 Zn4 O22 84.71(9) . .
O3 Zn4 O22 174.15(8) 2_655 .
O4 Zn3 O17 111.83(9) 2_655 .
O4 Zn3 O14 126.13(9) 2_655 .
O17 Zn3 O14 111.98(9) . .
O4 Zn3 O25 96.61(9) 2_655 .
O17 Zn3 O25 110.96(9) . .
O14 Zn3 O25 95.61(9) . .
O10 Zn2 O20 118.33(11) . 2
O10 Zn2 O15 110.46(11) . 2_656
O20 Zn2 O15 124.34(10) 2 2_656
O10 Zn2 O13 96.09(10) . .
O20 Zn2 O13 98.64(9) 2 .
O15 Zn2 O13 101.30(10) 2_656 .
O24 Zn1 O1 114.56(10) 2 .
O24 Zn1 O6 111.71(10) 2 .
O1 Zn1 O6 119.67(10) . .
O24 Zn1 O11 99.36(10) 2 2_666
O1 Zn1 O11 106.24(9) . 2_666
O6 Zn1 O11 102.07(9) . 2_666
O21 Zn5 O12 105.94(10) . 2_556
O21 Zn5 O25 114.64(9) . .
O12 Zn5 O25 106.11(9) 2_556 .
O21 Zn5 O3W 117.62(11) . .
O12 Zn5 O3W 108.25(12) 2_556 .
O25 Zn5 O3W 103.66(11) . .
C37 O17 Zn3 117.09(19) . .
C10 O6 Zn1 109.65(18) . .
Zn5 O25 Zn3 114.82(11) . .
Zn5 O25 Zn4 116.04(11) . .
Zn3 O25 Zn4 97.61(9) . .
C37 O18 Zn4 133.71(19) . .
C1 O1 Zn1 125.8(2) . .
C46 O21 Zn5 111.81(19) . .
C28 O13 Zn2 141.9(2) . .
C28 O14 Zn3 106.86(19) . .
C46 O22 Zn4 129.62(19) . .
O13 C28 O14 119.8(3) . .
O13 C28 C29 122.6(3) . .
O14 C28 C29 117.4(3) . .
C45 C38 C39 119.4(3) . .
C45 C38 C37 121.6(2) . .
C39 C38 C37 118.9(3) . .
C38 C45 C43 121.3(3) . .
C1 O2 Tb1 154.3(2) . .
C6 C4 C3 117.8(3) . .
C6 C4 C5 121.1(3) . .
C3 C4 C5 121.1(3) . .
C47 C54 C52 119.6(3) . .
C3 C2 C9 119.5(3) . .
C3 C2 C1 121.5(3) . .
C9 C2 C1 118.9(3) . .
C19 O10 Zn2 128.9(2) . .
C2 C3 C4 121.3(3) . .
O18 C37 O17 124.8(3) . .
O18 C37 C38 116.8(2) . .
O17 C37 C38 118.4(3) . .
C31 C30 C29 121.5(3) . .
C7 C6 C4 121.6(3) . .
C40 C39 C38 120.0(3) . .
C49 C48 C47 121.1(3) . .
O2 C1 O1 124.8(3) . .
O2 C1 C2 118.1(3) . .
O1 C1 C2 117.1(3) . .
C42 C43 C45 118.4(3) . .
C42 C43 C44 120.8(3) . .
C45 C43 C44 120.8(3) . .
O22 C46 O21 123.7(3) . .
O22 C46 C47 118.6(3) . .
O21 C46 C47 117.7(3) . .
C49 C51 C52 121.7(3) . .
C30 C29 C36 119.5(3) . .
C30 C29 C28 119.1(3) . .
C36 C29 C28 121.2(3) . .
C54 C47 C48 120.0(3) . .
C54 C47 C46 118.8(3) . .
C48 C47 C46 121.2(3) . .
C7 C9 C2 120.3(3) . .
C51 C49 C48 118.0(3) . .
C51 C49 C50 120.3(3) . .
C48 C49 C50 121.6(3) . .
C51 C52 C54 119.4(3) . .
C51 C52 C53 120.8(3) . .
C54 C52 C53 119.7(3) . .
C35 C36 C29 119.4(3) . .
C10 O5 Tb1 171.1(2) . .
C19 O9 Tb1 149.9(2) . .
C39 C40 C42 119.6(3) . .
C39 C40 C41 119.3(3) . .
C42 C40 C41 121.0(3) . .
C6 C7 C9 119.5(3) . .
C6 C7 C8 121.3(3) . .
C9 C7 C8 119.2(3) . .
C43 C42 C40 121.2(3) . .
O5 C10 O6 121.8(3) . .
O5 C10 C11 120.0(3) . .
O6 C10 C11 118.2(3) . .
O16 C34 O15 122.0(3) . .
O16 C34 C35 120.0(3) . .
O15 C34 C35 118.0(3) . .
C36 C35 C33 120.4(3) . .
C36 C35 C34 119.6(3) . .
C33 C35 C34 119.8(3) . .
C18 C11 C12 119.7(3) . .
C18 C11 C10 119.8(3) . .
C12 C11 C10 120.5(3) . .
C17 C18 C11 119.8(3) . .
C11 C12 C13 121.4(3) . .
O9 C19 O10 125.1(3) . .
O9 C19 C20 118.9(3) . .
O10 C19 C20 116.0(3) . .
C35 C33 C31 120.9(3) . .
C30 C31 C33 118.0(3) . .
C30 C31 C32 120.8(3) . .
C33 C31 C32 121.2(3) . .
O3 C8 O4 126.5(3) . .
O3 C8 C7 118.6(2) . .
O4 C8 C7 114.9(3) . .
C8 O3 Zn4 125.18(18) . 2_655
C8 O4 Zn3 130.24(19) . 2_655
O19 C41 O20 124.4(3) . .
O19 C41 C40 118.3(2) . .
O20 C41 C40 117.3(2) . .
C41 O20 Zn2 122.03(18) . 2
C41 O19 Tb1 152.19(19) . 2
C34 O16 Tb1 154.2(2) . 2_656
O23 C53 O24 123.0(3) . .
O23 C53 C52 119.2(3) . .
O24 C53 C52 117.8(3) . .
C53 O24 Zn1 122.5(2) . 2
C53 O23 Tb1 136.0(2) . 2
C21 C20 C27 119.4(3) . .
C21 C20 C19 119.4(3) . .
C27 C20 C19 121.1(3) . .
C20 C27 C26 119.8(3) . .
C20 C21 C22 121.9(3) . .
C24 C26 C27 120.1(3) . .
C24 C26 C25 119.3(3) . .
C27 C26 C25 120.6(3) . .
C21 C22 C24 118.0(3) . .
C21 C22 C23 120.8(3) . .
C24 C22 C23 121.2(3) . .
O12 C25 O11 124.7(3) . .
O12 C25 C26 115.6(3) . .
O11 C25 C26 119.7(3) . .
C26 C24 C22 120.8(3) . .
C25 O12 Zn5 128.4(2) . 2_556
C25 O11 Zn1 133.4(2) . 2_666
C34 O15 Zn2 105.05(19) . 2_656
C15 C13 C12 117.8(3) . .
C15 C13 C14 121.4(3) . .
C12 C13 C14 120.8(3) . .
C18 C17 C15 119.9(3) . .
C18 C17 C16 119.1(3) . .
C15 C17 C16 120.9(3) . .
O8 C16 O7 121.2(3) . .
O8 C16 C17 119.9(3) . .
O7 C16 C17 118.8(3) . .
C17 C15 C13 121.2(3) . .
C16 O7 Zn4 102.22(19) . 1_666

loop_
_geom_bond_atom_site_label_1
_geom_bond_atom_site_label_2
_geom_bond_distance
_geom_bond_site_symmetry_2
Tb1 O5 2.295(2) .
Tb1 O19 2.3077(19) 2
Tb1 O9 2.319(2) .
Tb1 O2 2.329(2) .
Tb1 O23 2.335(2) 2
Tb1 O16 2.391(2) 2_656
Tb1 O2W 2.508(2) .
Tb1 O1W 2.534(2) .
Zn4 O18 1.9780(19) .
Zn4 O7 2.026(2) 1_444
Zn4 O25 2.040(2) .
Zn4 O3 2.086(2) 2_655
Zn4 O22 2.147(2) .
Zn3 O4 1.946(2) 2_655
Zn3 O17 1.954(2) .
Zn3 O14 1.974(2) .
Zn3 O25 2.031(2) .
Zn2 O10 1.930(2) .
Zn2 O20 1.935(2) 2
Zn2 O15 1.974(2) 2_656
Zn2 O13 1.984(2) .
Zn1 O24 1.943(2) 2
Zn1 O1 1.945(2) .
Zn1 O6 1.955(2) .
Zn1 O11 1.980(2) 2_666
Zn5 O21 1.935(2) .
Zn5 O12 1.956(2) 2_556
Zn5 O25 1.965(2) .
Zn5 O3W 2.022(3) .
O17 C37 1.269(3) .
O6 C10 1.272(4) .
O18 C37 1.250(3) .
O1 C1 1.274(4) .
O21 C46 1.263(4) .
O13 C28 1.255(4) .
O14 C28 1.259(4) .
O22 C46 1.252(4) .
C28 C29 1.491(4) .
C38 C45 1.385(4) .
C38 C39 1.390(4) .
C38 C37 1.497(4) .
C45 C43 1.391(4) .
O2 C1 1.241(4) .
C4 C6 1.393(4) .
C4 C3 1.394(4) .
C4 C5 1.506(4) .
C54 C47 1.383(4) .
C54 C52 1.391(4) .
C2 C3 1.386(4) .
C2 C9 1.387(4) .
C2 C1 1.502(4) .
O10 C19 1.263(4) .
C30 C31 1.385(5) .
C30 C29 1.387(4) .
C6 C7 1.382(4) .
C39 C40 1.386(4) .
C48 C49 1.387(4) .
C48 C47 1.393(4) .
C43 C42 1.384(4) .
C43 C44 1.510(4) .
C46 C47 1.492(4) .
C51 C49 1.387(4) .
C51 C52 1.389(4) .
C29 C36 1.389(4) .
C9 C7 1.385(4) .
C49 C50 1.505(4) .
C52 C53 1.486(4) .
C36 C35 1.380(4) .
O5 C10 1.245(3) .
O9 C19 1.239(4) .
C40 C42 1.389(4) .
C40 C41 1.496(4) .
C7 C8 1.503(4) .
C10 C11 1.490(4) .
C34 O16 1.246(4) .
C34 O15 1.257(4) .
C34 C35 1.502(4) .
C35 C33 1.381(4) .
C11 C18 1.387(4) .
C11 C12 1.387(4) .
C18 C17 1.386(4) .
C12 C13 1.394(4) .
C19 C20 1.495(4) .
C33 C31 1.392(5) .
C31 C32 1.511(5) .
C8 O3 1.254(3) .
C8 O4 1.268(3) .
O3 Zn4 2.086(2) 2_655
O4 Zn3 1.946(2) 2_655
C41 O19 1.255(3) .
C41 O20 1.263(3) .
O20 Zn2 1.935(2) 2
O19 Tb1 2.3077(19) 2
O16 Tb1 2.391(2) 2_656
C53 O23 1.245(4) .
C53 O24 1.284(4) .
O24 Zn1 1.943(2) 2
O23 Tb1 2.335(2) 2
C20 C21 1.380(4) .
C20 C27 1.384(4) .
C27 C26 1.387(4) .
C21 C22 1.387(5) .
C26 C24 1.385(4) .
C26 C25 1.506(4) .
C22 C24 1.391(5) .
C22 C23 1.511(5) .
C25 O12 1.249(4) .
C25 O11 1.263(4) .
O12 Zn5 1.956(2) 2_556
O11 Zn1 1.980(2) 2_666
O15 Zn2 1.974(2) 2_656
C13 C15 1.394(4) .
C13 C14 1.501(4) .
C17 C15 1.387(4) .
C17 C16 1.493(4) .
C16 O8 1.239(4) .
C16 O7 1.278(4) .
O7 Zn4 2.026(2) 1_666
